data_4310186
loop_
_publ_author_name
'Xian-He Bu'
'Ming-Liang Tong'
'Ya-Bo Xie'
'Jian-Rong Li'
'Ho-Chol Chang'
'Susumu Kitagawa'
'Joan Ribas'

_publ_contact_author
; Xian-He Bu
  Department of Chemistry, Nankai University, Tianjin 300071,China
;
_publ_contact_author_email buxh@nankai.edu.cn
_publ_section_title
;
Synthesis, Structures, and Magnetic Properties of the Copper(II),
Cobalt(II), and Manganese(II) Complexes with 9-Acridinecarboxylate and
4-Quinolinecarboxylate Ligands
;
_journal_name_full 'Inorganic Chemistry'
_journal_page_first 9837
_journal_page_last 9846
_journal_paper_doi 10.1021/ic050886d
_journal_volume 44
_journal_year 2005
_chemical_formula_sum 'C20 H12 Cu N2 O4'
_chemical_formula_weight 407.86
_chemical_name_systematic
; 
 ? 
;
_space_group_IT_number 15
_symmetry_cell_setting monoclinic
_symmetry_space_group_name_Hall '-C 2yc'
_symmetry_space_group_name_H-M 'C 1 2/c 1'
_atom_sites_solution_hydrogens geom
_atom_sites_solution_primary direct
_atom_sites_solution_secondary difmap
_audit_creation_method SHELXL-97
_cell_angle_alpha 90.00
_cell_angle_beta 117.39(4)
_cell_angle_gamma 90.00
_cell_formula_units_Z 4
_cell_length_a 13.61(3)
_cell_length_b 10.895(19)
_cell_length_c 13.23(3)
_cell_measurement_reflns_used 58
_cell_measurement_temperature 293(2)
_cell_measurement_theta_max 27.4835
_cell_measurement_theta_min 3.3728
_cell_volume 1742(6)
_computing_cell_refinement 'CrystalClear (Rigaku Corp., 2000)'
_computing_data_collection 'CrystalClear (Rigaku Corp., 2000)'
_computing_data_reduction 'CrystalClear (Rigaku Corp., 2000)'
_computing_molecular_graphics 'Bruker SHELXTL'
_computing_publication_material 'Bruker SHELXTL'
_computing_structure_refinement 'SHELXL-97 (Sheldrick, 1997)'
_computing_structure_solution 'SHELXS-97 (Sheldrick, 1990)'
_diffrn_ambient_temperature 293(2)
_diffrn_measured_fraction_theta_full 0.920
_diffrn_measured_fraction_theta_max 0.920
_diffrn_measurement_device_type 'Rigaku Mercury/MSC CCD'
_diffrn_measurement_method dtintegrate.ref'
_diffrn_radiation_monochromator graphite
_diffrn_radiation_source 'fine-focus sealed tube'
_diffrn_radiation_type MoK\a
_diffrn_radiation_wavelength 0.71073
_diffrn_reflns_av_R_equivalents 0.0186
_diffrn_reflns_av_sigmaI/netI 0.0285
_diffrn_reflns_limit_h_max 16
_diffrn_reflns_limit_h_min -14
_diffrn_reflns_limit_k_max 13
_diffrn_reflns_limit_k_min -13
_diffrn_reflns_limit_l_max 16
_diffrn_reflns_limit_l_min -10
_diffrn_reflns_number 3996
_diffrn_reflns_theta_full 26.00
_diffrn_reflns_theta_max 26.00
_diffrn_reflns_theta_min 3.37
_diffrn_standards_decay_% 0
_diffrn_standards_interval_count 0
_diffrn_standards_interval_time 0
_diffrn_standards_number 0
_exptl_absorpt_coefficient_mu 1.284
_exptl_absorpt_correction_T_max 1.0000
_exptl_absorpt_correction_T_min 0.7720
_exptl_absorpt_correction_type multi-scan
_exptl_absorpt_process_details SADABS
_exptl_crystal_colour Colorless
_exptl_crystal_density_diffrn 1.556
_exptl_crystal_density_method 'not measured'
_exptl_crystal_description Prism
_exptl_crystal_F_000 828
_exptl_crystal_size_max 0.2000
_exptl_crystal_size_mid 0.2000
_exptl_crystal_size_min 0.2000
_refine_diff_density_max 0.497
_refine_diff_density_min -0.364
_refine_diff_density_rms 0.063
_refine_ls_extinction_method none
_refine_ls_goodness_of_fit_ref 1.101
_refine_ls_hydrogen_treatment mixed
_refine_ls_matrix_type full
_refine_ls_number_parameters 123
_refine_ls_number_reflns 1571
_refine_ls_number_restraints 0
_refine_ls_restrained_S_all 1.101
_refine_ls_R_factor_all 0.0370
_refine_ls_R_factor_gt 0.0336
_refine_ls_shift/su_max 0.000
_refine_ls_shift/su_mean 0.000
_refine_ls_structure_factor_coef Fsqd
_refine_ls_weighting_details 'calc w=1/[\s^2^(Fo^2^)+(0.0124P)^2^+5.8621P] where P=(Fo^2^+2Fc^2^)/3'
_refine_ls_weighting_scheme calc
_refine_ls_wR_factor_gt 0.0787
_refine_ls_wR_factor_ref 0.0817
_reflns_number_gt 1485
_reflns_number_total 1571
_reflns_threshold_expression I>2sigma(I)
_cod_data_source_file ic050886dsi20050602_083959_5.cif
_cod_data_source_block 6-complex6
_cod_depositor_comments
;
The following automatic conversions were performed:
'_symmetry_cell_setting' value 'Monoclinic' changed to 'monoclinic'
according to '/home/saulius/struct/CIF-dictionaries/cif_core.dic'
dictionary named 'cif_core.dic' version 2.4.1 from
2010-06-29.

'_exptl_absorpt_correction_type' value 'Multi-scan' changed
to 'multi-scan' according to
'/home/saulius/struct/CIF-dictionaries/cif_core.dic' dictionary named
'cif_core.dic' version 2.4.1 from 2010-06-29.

Automatic conversion script
Id: cif_fix_enum 1527 2010-12-29 10:47:43Z saulius 
;
_cod_original_cell_volume 1741(7)
_cod_database_code 4310186

loop_
_symmetry_equiv_pos_as_xyz
'x, y, z'
'-x, y, -z+1/2'
'x+1/2, y+1/2, z'
'-x+1/2, y+1/2, -z+1/2'
'-x, -y, -z'
'x, -y, z-1/2'
'-x+1/2, -y+1/2, -z'
'x+1/2, -y+1/2, z-1/2'

loop_
_atom_site_label
_atom_site_type_symbol
_atom_site_fract_x
_atom_site_fract_y
_atom_site_fract_z
_atom_site_U_iso_or_equiv
_atom_site_adp_type
_atom_site_occupancy
_atom_site_symmetry_multiplicity
_atom_site_calc_flag
_atom_site_refinement_flags
_atom_site_disorder_assembly
_atom_site_disorder_group
Cu1 Cu 0.5000 0.33110(4) 0.2500 0.02238(15) Uani 1 2 d S . .
O1 O 0.40830(14) 0.45548(17) 0.26931(16) 0.0335(4) Uani 1 1 d . . .
O2 O 0.30056(19) 0.4105(2) 0.08802(18) 0.0498(6) Uani 1 1 d . . .
N1 N 0.08433(17) 0.7032(2) 0.21362(18) 0.0265(5) Uani 1 1 d . . .
C1 C 0.3195(2) 0.4653(2) 0.1762(2) 0.0309(6) Uani 1 1 d . . .
C2 C 0.2345(2) 0.5497(2) 0.1843(2) 0.0275(5) Uani 1 1 d . . .
C3 C 0.2322(2) 0.5582(3) 0.2864(2) 0.0342(6) Uani 1 1 d . . .
H3 H 0.2817 0.5127 0.3485 0.041 Uiso 1 1 calc R . .
C4 C 0.1556(2) 0.6354(3) 0.2976(2) 0.0347(6) Uani 1 1 d . . .
H4 H 0.1550 0.6388 0.3676 0.042 Uiso 1 1 calc R . .
C5 C 0.0838(2) 0.6986(3) 0.1096(2) 0.0320(6) Uani 1 1 d . . .
C6 C 0.0106(3) 0.7748(4) 0.0209(3) 0.0563(10) Uani 1 1 d . . .
H6 H -0.0403 0.8229 0.0316 0.068 Uiso 1 1 calc R . .
C7 C 0.0139(4) 0.7787(5) -0.0807(3) 0.0837(16) Uani 1 1 d . . .
H7 H -0.0335 0.8305 -0.1384 0.100 Uiso 1 1 calc R . .
C8 C 0.0892(4) 0.7040(5) -0.0979(3) 0.0927(19) Uani 1 1 d . . .
H8 H 0.0915 0.7077 -0.1670 0.111 Uiso 1 1 calc R . .
C9 C 0.1584(3) 0.6267(4) -0.0158(3) 0.0618(11) Uani 1 1 d . . .
H9 H 0.2059 0.5765 -0.0300 0.074 Uiso 1 1 calc R . .
C10 C 0.1590(2) 0.6215(3) 0.0917(2) 0.0341(6) Uani 1 1 d . . .

loop_
_atom_site_aniso_label
_atom_site_aniso_U_11
_atom_site_aniso_U_22
_atom_site_aniso_U_33
_atom_site_aniso_U_23
_atom_site_aniso_U_13
_atom_site_aniso_U_12
Cu1 0.0169(2) 0.0203(2) 0.0338(3) 0.000 0.01498(18) 0.000
O1 0.0225(9) 0.0293(10) 0.0486(11) -0.0056(8) 0.0163(9) 0.0062(8)
O2 0.0518(13) 0.0535(15) 0.0445(12) -0.0092(11) 0.0224(10) 0.0215(11)
N1 0.0235(10) 0.0257(11) 0.0362(11) 0.0040(9) 0.0188(9) 0.0063(9)
C1 0.0285(13) 0.0285(14) 0.0417(15) 0.0017(11) 0.0214(12) 0.0063(11)
C2 0.0227(12) 0.0279(13) 0.0361(13) 0.0018(11) 0.0170(11) 0.0064(10)
C3 0.0351(15) 0.0353(15) 0.0383(15) 0.0146(12) 0.0222(13) 0.0169(12)
C4 0.0392(15) 0.0392(16) 0.0362(14) 0.0136(12) 0.0264(13) 0.0160(13)
C5 0.0266(13) 0.0404(16) 0.0285(13) 0.0009(11) 0.0122(11) 0.0101(12)
C6 0.052(2) 0.073(2) 0.0372(17) 0.0077(16) 0.0150(15) 0.0389(19)
C7 0.091(3) 0.116(4) 0.0339(18) 0.025(2) 0.0201(19) 0.069(3)
C8 0.108(4) 0.140(5) 0.0320(18) 0.021(2) 0.034(2) 0.072(3)
C9 0.065(2) 0.092(3) 0.0314(16) 0.0063(17) 0.0244(16) 0.042(2)
C10 0.0312(14) 0.0410(16) 0.0304(13) -0.0005(12) 0.0143(11) 0.0121(12)

loop_
_atom_type_symbol
_atom_type_description
_atom_type_scat_dispersion_real
_atom_type_scat_dispersion_imag
_atom_type_scat_source
C C 0.0033 0.0016 'International Tables Vol C Tables 4.2.6.8 and 6.1.1.4'
H H 0.0000 0.0000 'International Tables Vol C Tables 4.2.6.8 and 6.1.1.4'
N N 0.0061 0.0033 'International Tables Vol C Tables 4.2.6.8 and 6.1.1.4'
O O 0.0106 0.0060 'International Tables Vol C Tables 4.2.6.8 and 6.1.1.4'
Cu Cu 0.3201 1.2651 'International Tables Vol C Tables 4.2.6.8 and 6.1.1.4'

loop_
_geom_angle_atom_site_label_1
_geom_angle_atom_site_label_2
_geom_angle_atom_site_label_3
_geom_angle
_geom_angle_site_symmetry_1
_geom_angle_site_symmetry_3
_geom_angle_publ_flag
O1 Cu1 O1 91.2(2) . 2_655 ?
O1 Cu1 N1 88.85(18) . 4_545 ?
O1 Cu1 N1 174.34(9) 2_655 4_545 ?
O1 Cu1 N1 174.34(9) . 3_545 ?
O1 Cu1 N1 88.85(18) 2_655 3_545 ?
N1 Cu1 N1 91.66(19) 4_545 3_545 ?
C1 O1 Cu1 108.3(2) . . ?
C4 N1 C5 119.2(3) . . ?
C4 N1 Cu1 118.0(2) . 3_455 ?
C5 N1 Cu1 121.85(17) . 3_455 ?
O2 C1 O1 124.7(3) . . ?
O2 C1 C2 121.8(3) . . ?
O1 C1 C2 113.4(3) . . ?
C3 C2 C10 118.7(3) . . ?
C3 C2 C1 118.3(2) . . ?
C10 C2 C1 123.0(3) . . ?
C2 C3 C4 120.1(2) . . ?
C2 C3 H3 120.0 . . ?
C4 C3 H3 120.0 . . ?
N1 C4 C3 123.0(3) . . ?
N1 C4 H4 118.5 . . ?
C3 C4 H4 118.5 . . ?
N1 C5 C6 119.2(3) . . ?
N1 C5 C10 121.0(2) . . ?
C6 C5 C10 119.7(3) . . ?
C7 C6 C5 120.5(3) . . ?
C7 C6 H6 119.8 . . ?
C5 C6 H6 119.8 . . ?
C6 C7 C8 119.8(3) . . ?
C6 C7 H7 120.1 . . ?
C8 C7 H7 120.1 . . ?
C9 C8 C7 121.3(4) . . ?
C9 C8 H8 119.4 . . ?
C7 C8 H8 119.4 . . ?
C8 C9 C10 120.6(3) . . ?
C8 C9 H9 119.7 . . ?
C10 C9 H9 119.7 . . ?
C2 C10 C9 123.8(3) . . ?
C2 C10 C5 118.1(3) . . ?
C9 C10 C5 118.0(3) . . ?

loop_
_geom_bond_atom_site_label_1
_geom_bond_atom_site_label_2
_geom_bond_distance
_geom_bond_site_symmetry_2
_geom_bond_publ_flag
Cu1 O1 1.937(3) . ?
Cu1 O1 1.937(3) 2_655 ?
Cu1 N1 1.999(3) 4_545 ?
Cu1 N1 1.999(3) 3_545 ?
O1 C1 1.272(4) . ?
O2 C1 1.228(4) . ?
N1 C4 1.315(4) . ?
N1 C5 1.374(5) . ?
N1 Cu1 1.999(3) 3_455 ?
C1 C2 1.520(4) . ?
C2 C3 1.368(5) . ?
C2 C10 1.418(4) . ?
C3 C4 1.399(4) . ?
C3 H3 0.9300 . ?
C4 H4 0.9300 . ?
C5 C6 1.408(4) . ?
C5 C10 1.425(4) . ?
C6 C7 1.366(6) . ?
C6 H6 0.9300 . ?
C7 C8 1.406(6) . ?
C7 H7 0.9300 . ?
C8 C9 1.355(5) . ?
C8 H8 0.9300 . ?
C9 C10 1.419(5) . ?
C9 H9 0.9300 . ?
